data_7708309
loop_
_publ_author_name
'Eilrich, Volker Jens'
'Grell, Toni'
'L\"onnecke, Peter'
'Hey-Hawkins, Evamarie'

_publ_section_title
;
 Facile synthesis of cyclo-(P4tBu3)-containing oligo- and pnictaphosphanes
;
_journal_name_full 'Dalton Transactions'
_journal_paper_doi 10.1039/D1DT02639A
_journal_year 2021
_chemical_absolute_configuration ad
_chemical_formula_moiety 'C22 H51 Li N2 O P4'
_chemical_formula_sum 'C22 H51 Li N2 O P4'
_chemical_formula_weight 490.46
_space_group_crystal_system monoclinic
_space_group_IT_number 4
_space_group_name_Hall 'P 2yb'
_space_group_name_H-M_alt 'P 1 21 1'
_atom_sites_solution_hydrogens geom
_atom_sites_solution_primary dual
_atom_sites_solution_secondary difmap
_audit_creation_method SHELXL-2018/3
_audit_update_record
;
2021-07-19 deposited with the CCDC.	2021-09-03 downloaded from the CCDC.
;
_cell_angle_alpha 90
_cell_angle_beta 105.434(3)
_cell_angle_gamma 90
_cell_formula_units_Z 2
_cell_length_a 8.8751(2)
_cell_length_b 15.4665(3)
_cell_length_c 11.1923(3)
_cell_measurement_reflns_used 5871
_cell_measurement_temperature 130(2)
_cell_measurement_theta_max 31.8270
_cell_measurement_theta_min 2.2980
_cell_volume 1480.93(6)
_computing_cell_refinement 'CrysAlisPro 1.171.40.74a (Rigaku OD, 2020)'
_computing_data_collection 'CrysAlisPro 1.171.40.74a (Rigaku OD, 2020)'
_computing_data_reduction 'CrysAlisPro 1.171.40.74a (Rigaku OD, 2020)'
_computing_molecular_graphics
;
 ORTEP3 for Windows
 L. J. Farrugia, J. Appl. Crystallogr. 1997, 30, 565.
 or
 DIAMOND Version 4.5.3
 K. Brandenburg, Crystal Impact GbR, Bonn, Germany
;
_computing_publication_material
;
 WINGX
 L.J. Farrugia,
 J. Appl. Cryst., 2012, 45, 849-854.
;
_computing_structure_refinement 'SHELXL-2018/3 (Sheldrick, 2018)'
_computing_structure_solution SHELXT-2018-2
_diffrn_ambient_temperature 130(2)
_diffrn_detector_area_resol_mean 16.3560
_diffrn_measured_fraction_theta_full 1.000
_diffrn_measured_fraction_theta_max 0.921
_diffrn_measurement_device_type 'Xcalibur, Sapphire3, Gemini'
_diffrn_measurement_method '\w scans'
_diffrn_radiation_type MoK\a
_diffrn_radiation_wavelength 0.71073
_diffrn_reflns_av_R_equivalents 0.0318
_diffrn_reflns_av_unetI/netI 0.0523
_diffrn_reflns_Laue_measured_fraction_full 1.000
_diffrn_reflns_Laue_measured_fraction_max 0.921
_diffrn_reflns_limit_h_max 13
_diffrn_reflns_limit_h_min -13
_diffrn_reflns_limit_k_max 22
_diffrn_reflns_limit_k_min -23
_diffrn_reflns_limit_l_max 16
_diffrn_reflns_limit_l_min -16
_diffrn_reflns_number 19005
_diffrn_reflns_point_group_measured_fraction_full 1.000
_diffrn_reflns_point_group_measured_fraction_max 0.899
_diffrn_reflns_theta_full 30.510
_diffrn_reflns_theta_max 32.561
_diffrn_reflns_theta_min 1.888
_diffrn_source 'fine-focus sealed X-ray tube'
_exptl_absorpt_coefficient_mu 0.270
_exptl_absorpt_correction_T_max 1.00000
_exptl_absorpt_correction_T_min 0.78300
_exptl_absorpt_correction_type multi-scan
_exptl_absorpt_process_details
;
CrysAlisPro 1.171.40.74a (Rigaku Oxford Diffraction, 2020)
Empirical absorption correction using spherical harmonics,
 implemented in SCALE3 ABSPACK scaling algorithm.
;
_exptl_crystal_colour 'clear intense orange'
_exptl_crystal_density_diffrn 1.100
_exptl_crystal_description prism
_exptl_crystal_F_000 536
_exptl_crystal_size_max 0.40
_exptl_crystal_size_mid 0.25
_exptl_crystal_size_min 0.15
_refine_diff_density_max 0.229
_refine_diff_density_min -0.297
_refine_diff_density_rms 0.047
_refine_ls_abs_structure_details
;
 Flack x determined using 3418 quotients [(I+)-(I-)]/[(I+)+(I-)]
 (Parsons, Flack and Wagner, Acta Cryst. B69 (2013) 249-259).
;
_refine_ls_abs_structure_Flack 0.00(3)
_refine_ls_extinction_method none
_refine_ls_goodness_of_fit_ref 1.028
_refine_ls_hydrogen_treatment constr
_refine_ls_matrix_type full
_refine_ls_number_parameters 284
_refine_ls_number_reflns 9687
_refine_ls_number_restraints 1
_refine_ls_restrained_S_all 1.028
_refine_ls_R_factor_all 0.0491
_refine_ls_R_factor_gt 0.0384
_refine_ls_shift/su_max 0.001
_refine_ls_shift/su_mean 0.000
_refine_ls_structure_factor_coef Fsqd
_refine_ls_weighting_details 'w=1/[\s^2^(Fo^2^)+(0.0373P)^2^] where P=(Fo^2^+2Fc^2^)/3'
_refine_ls_weighting_scheme calc
_refine_ls_wR_factor_gt 0.0798
_refine_ls_wR_factor_ref 0.0861
_reflns_Friedel_coverage 0.892
_reflns_Friedel_fraction_full 1.000
_reflns_Friedel_fraction_max 0.876
_reflns_number_gt 8404
_reflns_number_total 9687
_reflns_threshold_expression 'I > 2\s(I)'
_cod_data_source_file d1dt02639a2.cif
_cod_data_source_block comp1_x3317fin
_cod_original_sg_symbol_H-M 'P 21'
_cod_database_code 7708309
_shelx_shelxl_version_number 2018/3
_shelx_space_group_comment
;
The symmetry employed for this shelxl refinement is uniquely defined
by the following loop, which should always be used as a source of
symmetry information in preference to the above space-group names.
They are only intended as comments.
;

loop_
_space_group_symop_operation_xyz
'x, y, z'
'-x, y+1/2, -z'

loop_
_atom_site_label
_atom_site_type_symbol
_atom_site_fract_x
_atom_site_fract_y
_atom_site_fract_z
_atom_site_U_iso_or_equiv
_atom_site_adp_type
_atom_site_occupancy
_atom_site_site_symmetry_order
_atom_site_calc_flag
_atom_site_refinement_flags_posn
_atom_site_refinement_flags_adp
_atom_site_refinement_flags_occupancy
_atom_site_disorder_assembly
_atom_site_disorder_group
P1 P 0.48112(7) 0.43853(4) 0.37498(5) 0.02480(12) Uani 1 1 d . . . . .
P2 P 0.26032(6) 0.43803(4) 0.22524(5) 0.02251(11) Uani 1 1 d . . . . .
P3 P 0.37534(6) 0.51945(4) 0.11367(5) 0.02123(11) Uani 1 1 d . . . . .
P4 P 0.55083(6) 0.55450(4) 0.28722(5) 0.02211(12) Uani 1 1 d . . . . .
O1 O 0.3094(2) 0.59787(11) 0.58129(18) 0.0362(4) Uani 1 1 d . . . . .
N1 N 0.6044(2) 0.47364(14) 0.72036(19) 0.0299(4) Uani 1 1 d . . . . .
N2 N 0.3038(2) 0.38340(13) 0.65112(18) 0.0291(4) Uani 1 1 d . . . . .
C1 C 0.2439(3) 0.33000(15) 0.1417(2) 0.0265(5) Uani 1 1 d . . . . .
C2 C 0.3937(3) 0.29808(16) 0.1158(2) 0.0338(6) Uani 1 1 d . . . . .
H2A H 0.476047 0.294221 0.193865 0.051 Uiso 1 1 calc R U . . .
H2B H 0.425928 0.338536 0.059890 0.051 Uiso 1 1 calc R U . . .
H2C H 0.376058 0.240842 0.077044 0.051 Uiso 1 1 calc R U . . .
C3 C 0.1174(3) 0.34052(18) 0.0192(2) 0.0377(6) Uani 1 1 d . . . . .
H3A H 0.150086 0.384612 -0.031593 0.056 Uiso 1 1 calc R U . . .
H3B H 0.019228 0.358340 0.036301 0.056 Uiso 1 1 calc R U . . .
H3C H 0.101942 0.285328 -0.025414 0.056 Uiso 1 1 calc R U . . .
C4 C 0.1899(3) 0.26553(16) 0.2246(2) 0.0346(6) Uani 1 1 d . . . . .
H4A H 0.170312 0.209373 0.182771 0.052 Uiso 1 1 calc R U . . .
H4B H 0.093443 0.286538 0.241527 0.052 Uiso 1 1 calc R U . . .
H4C H 0.271159 0.259217 0.302838 0.052 Uiso 1 1 calc R U . . .
C5 C 0.2432(3) 0.61690(15) 0.0727(2) 0.0252(4) Uani 1 1 d . . . . .
C6 C 0.0937(3) 0.58465(17) -0.0194(2) 0.0330(5) Uani 1 1 d . . . . .
H6A H 0.043981 0.540715 0.020478 0.050 Uiso 1 1 calc R U . . .
H6B H 0.119716 0.559379 -0.091712 0.050 Uiso 1 1 calc R U . . .
H6C H 0.021606 0.633213 -0.046002 0.050 Uiso 1 1 calc R U . . .
C7 C 0.2041(3) 0.65871(16) 0.1843(2) 0.0302(5) Uani 1 1 d . . . . .
H7A H 0.300177 0.680221 0.241776 0.045 Uiso 1 1 calc R U . . .
H7B H 0.155167 0.615794 0.226419 0.045 Uiso 1 1 calc R U . . .
H7C H 0.131709 0.706954 0.156245 0.045 Uiso 1 1 calc R U . . .
C8 C 0.3257(3) 0.68230(16) 0.0097(3) 0.0348(6) Uani 1 1 d . . . . .
H8A H 0.258986 0.733290 -0.014598 0.052 Uiso 1 1 calc R U . . .
H8B H 0.346113 0.656006 -0.064062 0.052 Uiso 1 1 calc R U . . .
H8C H 0.424812 0.699603 0.067422 0.052 Uiso 1 1 calc R U . . .
C9 C 0.7420(2) 0.53029(16) 0.2481(2) 0.0275(5) Uani 1 1 d . . . . .
C10 C 0.7480(3) 0.44400(18) 0.1849(2) 0.0344(5) Uani 1 1 d . . . . .
H10A H 0.673257 0.444330 0.102772 0.052 Uiso 1 1 calc R U . . .
H10B H 0.721098 0.397534 0.235039 0.052 Uiso 1 1 calc R U . . .
H10C H 0.853694 0.434441 0.176007 0.052 Uiso 1 1 calc R U . . .
C11 C 0.8678(3) 0.5327(2) 0.3720(3) 0.0442(7) Uani 1 1 d . . . . .
H11A H 0.847629 0.486786 0.426100 0.066 Uiso 1 1 calc R U . . .
H11B H 0.865374 0.588947 0.411665 0.066 Uiso 1 1 calc R U . . .
H11C H 0.970760 0.523817 0.357385 0.066 Uiso 1 1 calc R U . . .
C12 C 0.7669(3) 0.60441(17) 0.1649(3) 0.0340(6) Uani 1 1 d . . . . .
H12A H 0.867181 0.596730 0.145121 0.051 Uiso 1 1 calc R U . . .
H12B H 0.767180 0.659545 0.208084 0.051 Uiso 1 1 calc R U . . .
H12C H 0.682136 0.604451 0.088045 0.051 Uiso 1 1 calc R U . . .
C13 C 0.5850(3) 0.38577(19) 0.7609(3) 0.0440(7) Uani 1 1 d . . . . .
H13A H 0.659549 0.375871 0.842928 0.053 Uiso 1 1 calc R U . . .
H13B H 0.610304 0.344360 0.701637 0.053 Uiso 1 1 calc R U . . .
C14 C 0.4203(3) 0.36867(19) 0.7702(3) 0.0427(7) Uani 1 1 d . . . . .
H14A H 0.412557 0.308147 0.796788 0.051 Uiso 1 1 calc R U . . .
H14B H 0.397446 0.407135 0.833932 0.051 Uiso 1 1 calc R U . . .
C15 C 0.7521(3) 0.4811(2) 0.6852(3) 0.0472(8) Uani 1 1 d . . . . .
H15A H 0.839431 0.465779 0.756171 0.071 Uiso 1 1 calc R U . . .
H15B H 0.765059 0.540628 0.659762 0.071 Uiso 1 1 calc R U . . .
H15C H 0.750181 0.441731 0.616149 0.071 Uiso 1 1 calc R U . . .
C16 C 0.6064(3) 0.5367(2) 0.8179(3) 0.0435(7) Uani 1 1 d . . . . .
H16A H 0.508069 0.533221 0.841795 0.065 Uiso 1 1 calc R U . . .
H16B H 0.618397 0.594950 0.787253 0.065 Uiso 1 1 calc R U . . .
H16C H 0.694046 0.524189 0.890048 0.065 Uiso 1 1 calc R U . . .
C17 C 0.3009(4) 0.31077(19) 0.5667(3) 0.0475(8) Uani 1 1 d . . . . .
H17A H 0.275507 0.257474 0.604606 0.071 Uiso 1 1 calc R U . . .
H17B H 0.403583 0.304847 0.550546 0.071 Uiso 1 1 calc R U . . .
H17C H 0.221503 0.321342 0.488560 0.071 Uiso 1 1 calc R U . . .
C18 C 0.1489(3) 0.3912(2) 0.6732(3) 0.0435(7) Uani 1 1 d . . . . .
H18A H 0.071235 0.403831 0.594863 0.065 Uiso 1 1 calc R U . . .
H18B H 0.149960 0.438224 0.732161 0.065 Uiso 1 1 calc R U . . .
H18C H 0.121848 0.336838 0.707415 0.065 Uiso 1 1 calc R U . . .
C19 C 0.3631(3) 0.67427(17) 0.5329(3) 0.0359(6) Uani 1 1 d . . . . .
H19A H 0.395699 0.660911 0.456905 0.043 Uiso 1 1 calc R U . . .
H19B H 0.452639 0.700236 0.594861 0.043 Uiso 1 1 calc R U . . .
C20 C 0.2250(4) 0.73427(19) 0.5044(3) 0.0478(8) Uani 1 1 d . . . . .
H20A H 0.152100 0.721030 0.422855 0.057 Uiso 1 1 calc R U . . .
H20B H 0.258270 0.795434 0.505606 0.057 Uiso 1 1 calc R U . . .
C21 C 0.1518(4) 0.71524(19) 0.6091(3) 0.0494(8) Uani 1 1 d . . . . .
H21A H 0.198870 0.751536 0.682369 0.059 Uiso 1 1 calc R U . . .
H21B H 0.037619 0.725662 0.583047 0.059 Uiso 1 1 calc R U . . .
C22 C 0.1869(3) 0.62104(19) 0.6371(3) 0.0377(6) Uani 1 1 d . . . . .
H22A H 0.221056 0.611508 0.727823 0.045 Uiso 1 1 calc R U . . .
H22B H 0.092587 0.585557 0.602187 0.045 Uiso 1 1 calc R U . . .
Li1 Li 0.4024(5) 0.4869(3) 0.5700(4) 0.0286(9) Uani 1 1 d . . . . .

loop_
_atom_site_aniso_label
_atom_site_aniso_U_11
_atom_site_aniso_U_22
_atom_site_aniso_U_33
_atom_site_aniso_U_23
_atom_site_aniso_U_13
_atom_site_aniso_U_12
P1 0.0271(3) 0.0299(3) 0.0180(2) 0.0000(2) 0.0070(2) -0.0031(3)
P2 0.0225(2) 0.0259(3) 0.0208(2) -0.0036(2) 0.0086(2) -0.0033(2)
P3 0.0206(2) 0.0248(2) 0.0191(3) -0.0017(2) 0.0068(2) -0.0009(2)
P4 0.0198(3) 0.0271(3) 0.0203(3) -0.0025(2) 0.0068(2) -0.0019(2)
O1 0.0434(11) 0.0311(9) 0.0406(10) 0.0042(8) 0.0224(9) 0.0069(8)
N1 0.0312(10) 0.0354(11) 0.0237(10) -0.0061(8) 0.0085(9) -0.0021(9)
N2 0.0343(11) 0.0316(10) 0.0226(9) 0.0010(8) 0.0096(9) -0.0028(9)
C1 0.0308(12) 0.0261(11) 0.0235(11) -0.0060(9) 0.0089(10) -0.0069(9)
C2 0.0446(15) 0.0283(12) 0.0331(13) -0.0068(10) 0.0182(12) -0.0010(10)
C3 0.0437(15) 0.0381(14) 0.0278(13) -0.0072(11) 0.0037(12) -0.0091(12)
C4 0.0434(15) 0.0304(13) 0.0319(13) -0.0032(10) 0.0131(12) -0.0118(11)
C5 0.0229(10) 0.0285(11) 0.0233(11) -0.0005(9) 0.0046(9) 0.0020(9)
C6 0.0279(12) 0.0380(13) 0.0292(12) -0.0002(11) 0.0005(10) 0.0031(10)
C7 0.0316(12) 0.0310(12) 0.0282(12) -0.0020(10) 0.0081(11) 0.0068(10)
C8 0.0404(14) 0.0303(12) 0.0329(14) 0.0044(11) 0.0083(12) -0.0007(11)
C9 0.0192(9) 0.0383(13) 0.0268(11) -0.0010(10) 0.0094(9) -0.0008(9)
C10 0.0276(11) 0.0409(14) 0.0393(13) 0.0003(13) 0.0172(10) 0.0059(11)
C11 0.0206(11) 0.077(2) 0.0333(14) -0.0007(15) 0.0032(10) 0.0007(13)
C12 0.0321(13) 0.0378(14) 0.0372(14) -0.0018(11) 0.0183(11) -0.0061(11)
C13 0.0390(15) 0.0390(15) 0.0465(17) 0.0091(13) -0.0016(13) 0.0062(12)
C14 0.0501(17) 0.0434(16) 0.0310(14) 0.0139(12) 0.0048(13) -0.0052(13)
C15 0.0320(14) 0.071(2) 0.0409(16) -0.0156(15) 0.0144(13) -0.0067(14)
C16 0.0445(15) 0.0561(19) 0.0308(13) -0.0140(13) 0.0115(12) -0.0024(14)
C17 0.068(2) 0.0385(15) 0.0433(17) -0.0120(13) 0.0283(16) -0.0178(14)
C18 0.0403(15) 0.0514(17) 0.0442(16) 0.0068(14) 0.0205(13) -0.0039(13)
C19 0.0420(14) 0.0328(13) 0.0365(14) 0.0004(11) 0.0169(12) -0.0030(11)
C20 0.063(2) 0.0351(14) 0.0488(18) 0.0044(13) 0.0215(16) 0.0142(14)
C21 0.0546(18) 0.0425(16) 0.058(2) -0.0090(15) 0.0268(17) 0.0060(14)
C22 0.0354(14) 0.0505(16) 0.0292(13) -0.0015(12) 0.0121(11) 0.0026(12)
Li1 0.033(2) 0.030(2) 0.023(2) 0.0009(16) 0.0081(18) 0.0009(16)

loop_
_atom_type_symbol
_atom_type_description
_atom_type_scat_dispersion_real
_atom_type_scat_dispersion_imag
_atom_type_scat_source
P P 0.1023 0.0942 'International Tables Vol C Tables 4.2.6.8 and 6.1.1.4'
O O 0.0106 0.0060 'International Tables Vol C Tables 4.2.6.8 and 6.1.1.4'
N N 0.0061 0.0033 'International Tables Vol C Tables 4.2.6.8 and 6.1.1.4'
C C 0.0033 0.0016 'International Tables Vol C Tables 4.2.6.8 and 6.1.1.4'
Li Li -0.0003 0.0001 'International Tables Vol C Tables 4.2.6.8 and 6.1.1.4'
H H 0.0000 0.0000 'International Tables Vol C Tables 4.2.6.8 and 6.1.1.4'

loop_
_geom_angle_atom_site_label_1
_geom_angle_atom_site_label_2
_geom_angle_atom_site_label_3
_geom_angle
_geom_angle_site_symmetry_1
_geom_angle_site_symmetry_3
_geom_angle_publ_flag
P4 P1 P2 87.85(3) . . ?
P4 P1 Li1 108.18(9) . . ?
P2 P1 Li1 104.94(10) . . ?
C1 P2 P3 102.09(8) . . ?
C1 P2 P1 108.18(8) . . ?
P3 P2 P1 88.67(3) . . ?
C5 P3 P2 103.99(8) . . ?
C5 P3 P4 105.31(8) . . ?
P2 P3 P4 88.08(3) . . ?
C9 P4 P3 102.29(8) . . ?
C9 P4 P1 108.37(8) . . ?
P3 P4 P1 88.65(3) . . ?
C19 O1 C22 109.0(2) . . ?
C19 O1 Li1 121.3(2) . . ?
C22 O1 Li1 129.7(2) . . ?
C13 N1 C16 111.6(2) . . ?
C13 N1 C15 110.1(2) . . ?
C16 N1 C15 108.3(2) . . ?
C13 N1 Li1 101.12(19) . . ?
C16 N1 Li1 111.6(2) . . ?
C15 N1 Li1 114.0(2) . . ?
C17 N2 C18 108.4(2) . . ?
C17 N2 C14 110.7(2) . . ?
C18 N2 C14 108.9(2) . . ?
C17 N2 Li1 103.88(19) . . ?
C18 N2 Li1 121.2(2) . . ?
C14 N2 Li1 103.43(19) . . ?
C2 C1 C4 109.7(2) . . ?
C2 C1 C3 109.6(2) . . ?
C4 C1 C3 109.9(2) . . ?
C2 C1 P2 115.06(16) . . ?
C4 C1 P2 105.70(16) . . ?
C3 C1 P2 106.78(17) . . ?
C1 C2 H2A 109.5 . . ?
C1 C2 H2B 109.5 . . ?
H2A C2 H2B 109.5 . . ?
C1 C2 H2C 109.5 . . ?
H2A C2 H2C 109.5 . . ?
H2B C2 H2C 109.5 . . ?
C1 C3 H3A 109.5 . . ?
C1 C3 H3B 109.5 . . ?
H3A C3 H3B 109.5 . . ?
C1 C3 H3C 109.5 . . ?
H3A C3 H3C 109.5 . . ?
H3B C3 H3C 109.5 . . ?
C1 C4 H4A 109.5 . . ?
C1 C4 H4B 109.5 . . ?
H4A C4 H4B 109.5 . . ?
C1 C4 H4C 109.5 . . ?
H4A C4 H4C 109.5 . . ?
H4B C4 H4C 109.5 . . ?
C7 C5 C8 109.8(2) . . ?
C7 C5 C6 110.1(2) . . ?
C8 C5 C6 109.9(2) . . ?
C7 C5 P3 113.66(16) . . ?
C8 C5 P3 107.32(16) . . ?
C6 C5 P3 105.91(16) . . ?
C5 C6 H6A 109.5 . . ?
C5 C6 H6B 109.5 . . ?
H6A C6 H6B 109.5 . . ?
C5 C6 H6C 109.5 . . ?
H6A C6 H6C 109.5 . . ?
H6B C6 H6C 109.5 . . ?
C5 C7 H7A 109.5 . . ?
C5 C7 H7B 109.5 . . ?
H7A C7 H7B 109.5 . . ?
C5 C7 H7C 109.5 . . ?
H7A C7 H7C 109.5 . . ?
H7B C7 H7C 109.5 . . ?
C5 C8 H8A 109.5 . . ?
C5 C8 H8B 109.5 . . ?
H8A C8 H8B 109.5 . . ?
C5 C8 H8C 109.5 . . ?
H8A C8 H8C 109.5 . . ?
H8B C8 H8C 109.5 . . ?
C10 C9 C12 110.3(2) . . ?
C10 C9 C11 109.6(2) . . ?
C12 C9 C11 110.2(2) . . ?
C10 C9 P4 115.18(16) . . ?
C12 C9 P4 105.97(16) . . ?
C11 C9 P4 105.50(16) . . ?
C9 C10 H10A 109.5 . . ?
C9 C10 H10B 109.5 . . ?
H10A C10 H10B 109.5 . . ?
C9 C10 H10C 109.5 . . ?
H10A C10 H10C 109.5 . . ?
H10B C10 H10C 109.5 . . ?
C9 C11 H11A 109.5 . . ?
C9 C11 H11B 109.5 . . ?
H11A C11 H11B 109.5 . . ?
C9 C11 H11C 109.5 . . ?
H11A C11 H11C 109.5 . . ?
H11B C11 H11C 109.5 . . ?
C9 C12 H12A 109.5 . . ?
C9 C12 H12B 109.5 . . ?
H12A C12 H12B 109.5 . . ?
C9 C12 H12C 109.5 . . ?
H12A C12 H12C 109.5 . . ?
H12B C12 H12C 109.5 . . ?
N1 C13 C14 112.3(2) . . ?
N1 C13 H13A 109.1 . . ?
C14 C13 H13A 109.1 . . ?
N1 C13 H13B 109.1 . . ?
C14 C13 H13B 109.1 . . ?
H13A C13 H13B 107.9 . . ?
N2 C14 C13 111.6(2) . . ?
N2 C14 H14A 109.3 . . ?
C13 C14 H14A 109.3 . . ?
N2 C14 H14B 109.3 . . ?
C13 C14 H14B 109.3 . . ?
H14A C14 H14B 108.0 . . ?
N1 C15 H15A 109.5 . . ?
N1 C15 H15B 109.5 . . ?
H15A C15 H15B 109.5 . . ?
N1 C15 H15C 109.5 . . ?
H15A C15 H15C 109.5 . . ?
H15B C15 H15C 109.5 . . ?
N1 C16 H16A 109.5 . . ?
N1 C16 H16B 109.5 . . ?
H16A C16 H16B 109.5 . . ?
N1 C16 H16C 109.5 . . ?
H16A C16 H16C 109.5 . . ?
H16B C16 H16C 109.5 . . ?
N2 C17 H17A 109.5 . . ?
N2 C17 H17B 109.5 . . ?
H17A C17 H17B 109.5 . . ?
N2 C17 H17C 109.5 . . ?
H17A C17 H17C 109.5 . . ?
H17B C17 H17C 109.5 . . ?
N2 C18 H18A 109.5 . . ?
N2 C18 H18B 109.5 . . ?
H18A C18 H18B 109.5 . . ?
N2 C18 H18C 109.5 . . ?
H18A C18 H18C 109.5 . . ?
H18B C18 H18C 109.5 . . ?
O1 C19 C20 104.7(2) . . ?
O1 C19 H19A 110.8 . . ?
C20 C19 H19A 110.8 . . ?
O1 C19 H19B 110.8 . . ?
C20 C19 H19B 110.8 . . ?
H19A C19 H19B 108.9 . . ?
C19 C20 C21 102.1(2) . . ?
C19 C20 H20A 111.3 . . ?
C21 C20 H20A 111.3 . . ?
C19 C20 H20B 111.3 . . ?
C21 C20 H20B 111.3 . . ?
H20A C20 H20B 109.2 . . ?
C22 C21 C20 104.0(2) . . ?
C22 C21 H21A 111.0 . . ?
C20 C21 H21A 111.0 . . ?
C22 C21 H21B 111.0 . . ?
C20 C21 H21B 111.0 . . ?
H21A C21 H21B 109.0 . . ?
O1 C22 C21 106.8(2) . . ?
O1 C22 H22A 110.4 . . ?
C21 C22 H22A 110.4 . . ?
O1 C22 H22B 110.4 . . ?
C21 C22 H22B 110.4 . . ?
H22A C22 H22B 108.6 . . ?
O1 Li1 N1 108.8(2) . . ?
O1 Li1 N2 114.1(2) . . ?
N1 Li1 N2 86.88(17) . . ?
O1 Li1 P1 122.2(2) . . ?
N1 Li1 P1 106.40(18) . . ?
N2 Li1 P1 112.09(18) . . ?

loop_
_geom_bond_atom_site_label_1
_geom_bond_atom_site_label_2
_geom_bond_distance
_geom_bond_site_symmetry_2
_geom_bond_publ_flag
P1 P4 2.2110(8) . ?
P1 P2 2.2138(8) . ?
P1 Li1 2.574(4) . ?
P2 C1 1.902(2) . ?
P2 P3 2.2058(8) . ?
P3 C5 1.890(2) . ?
P3 P4 2.2096(8) . ?
P4 C9 1.899(2) . ?
O1 C19 1.433(3) . ?
O1 C22 1.437(3) . ?
O1 Li1 1.923(4) . ?
N1 C13 1.458(4) . ?
N1 C16 1.460(3) . ?
N1 C15 1.470(3) . ?
N1 Li1 2.117(5) . ?
N2 C17 1.463(3) . ?
N2 C18 1.465(3) . ?
N2 C14 1.471(3) . ?
N2 Li1 2.139(5) . ?
C1 C2 1.517(3) . ?
C1 C4 1.524(3) . ?
C1 C3 1.532(4) . ?
C2 H2A 0.9800 . ?
C2 H2B 0.9800 . ?
C2 H2C 0.9800 . ?
C3 H3A 0.9800 . ?
C3 H3B 0.9800 . ?
C3 H3C 0.9800 . ?
C4 H4A 0.9800 . ?
C4 H4B 0.9800 . ?
C4 H4C 0.9800 . ?
C5 C7 1.526(3) . ?
C5 C8 1.527(3) . ?
C5 C6 1.532(3) . ?
C6 H6A 0.9800 . ?
C6 H6B 0.9800 . ?
C6 H6C 0.9800 . ?
C7 H7A 0.9800 . ?
C7 H7B 0.9800 . ?
C7 H7C 0.9800 . ?
C8 H8A 0.9800 . ?
C8 H8B 0.9800 . ?
C8 H8C 0.9800 . ?
C9 C10 1.518(4) . ?
C9 C12 1.530(3) . ?
C9 C11 1.532(3) . ?
C10 H10A 0.9800 . ?
C10 H10B 0.9800 . ?
C10 H10C 0.9800 . ?
C11 H11A 0.9800 . ?
C11 H11B 0.9800 . ?
C11 H11C 0.9800 . ?
C12 H12A 0.9800 . ?
C12 H12B 0.9800 . ?
C12 H12C 0.9800 . ?
C13 C14 1.517(4) . ?
C13 H13A 0.9900 . ?
C13 H13B 0.9900 . ?
C14 H14A 0.9900 . ?
C14 H14B 0.9900 . ?
C15 H15A 0.9800 . ?
C15 H15B 0.9800 . ?
C15 H15C 0.9800 . ?
C16 H16A 0.9800 . ?
C16 H16B 0.9800 . ?
C16 H16C 0.9800 . ?
C17 H17A 0.9800 . ?
C17 H17B 0.9800 . ?
C17 H17C 0.9800 . ?
C18 H18A 0.9800 . ?
C18 H18B 0.9800 . ?
C18 H18C 0.9800 . ?
C19 C20 1.502(4) . ?
C19 H19A 0.9900 . ?
C19 H19B 0.9900 . ?
C20 C21 1.512(5) . ?
C20 H20A 0.9900 . ?
C20 H20B 0.9900 . ?
C21 C22 1.505(4) . ?
C21 H21A 0.9900 . ?
C21 H21B 0.9900 . ?
C22 H22A 0.9900 . ?
C22 H22B 0.9900 . ?
